data_2222880
loop_
_publ_author_name
'Gao, Junli'
'Xuan, Xiaopeng'

_publ_section_title
;Di-\m-benzoato-\k^3^<i>O</i>,<i>O</i>':<i>O</i>;\k^3^<i>O</i>:<i>O</i>,<i>O</i>'-bis[(acetato-\k<i>O</i>)(1,10-phenanthroline-\k^2^<i>N</i>,<i>N</i>')lead(II)]
 dihydrate
;
_journal_coeditor_code SJ2634
_journal_issue 8
_journal_name_full 'Acta Crystallographica Section E'
_journal_page_first m900
_journal_paper_doi 10.1107/S1600536809025896
_journal_volume 65
_journal_year 2009
_chemical_formula_iupac '[Pb2 (C2 H3 O2)2 (C7 H5 O2)2 (C12 H8 N2)2], 2H2 O'
_chemical_formula_moiety 'C42 H32 N4 O8 Pb2, 2(H2 O)'
_chemical_formula_sum 'C42 H36 N4 O10 Pb2'
_chemical_formula_weight 1171.15
_chemical_name_systematic
;Di-\m-benzoato-
\k^3^<i>O</i>,<i>O</i>':<i>O</i>;\k^3^<i>O</i>:<i>O</i>,<i>O</i>'-
bis[(acetato-\k<i>O</i>)(1,10-phenanthroline-\k^2^<i>N</i>,<i>N</i>')lead(II)]
dihydrate
;
_space_group_IT_number 14
_symmetry_cell_setting monoclinic
_symmetry_space_group_name_Hall '-P 2yn'
_symmetry_space_group_name_H-M 'P 1 21/n 1'
_atom_sites_solution_hydrogens geom
_atom_sites_solution_primary direct
_atom_sites_solution_secondary difmap
_audit_creation_method SHELXL-97
_cell_angle_alpha 90.00
_cell_angle_beta 107.392(4)
_cell_angle_gamma 90.00
_cell_formula_units_Z 2
_cell_length_a 11.809(4)
_cell_length_b 13.910(5)
_cell_length_c 12.290(4)
_cell_measurement_reflns_used 3638
_cell_measurement_temperature 294(2)
_cell_measurement_theta_max 23.05
_cell_measurement_theta_min 2.33
_cell_volume 1926.5(11)
_computing_cell_refinement 'SAINT (Bruker, 1997)'
_computing_data_collection 'SMART (Bruker, 1997)'
_computing_data_reduction 'SAINT (Bruker, 1997)'
_computing_molecular_graphics 'SHELXTL (Sheldrick, 2008)'
_computing_publication_material 'publCIF (Westrip, 2009)'
_computing_structure_refinement 'SHELXL97 (Sheldrick, 2008)'
_computing_structure_solution 'SHELXS97 (Sheldrick, 2008)'
_diffrn_ambient_temperature 294(2)
_diffrn_measured_fraction_theta_full 0.998
_diffrn_measured_fraction_theta_max 0.998
_diffrn_measurement_device_type 'Bruker SMART CCD area-detector'
_diffrn_measurement_method '\f and \w'
_diffrn_radiation_monochromator graphite
_diffrn_radiation_source 'fine-focus sealed tube'
_diffrn_radiation_type MoK\a
_diffrn_radiation_wavelength 0.71073
_diffrn_reflns_av_R_equivalents 0.0444
_diffrn_reflns_av_sigmaI/netI 0.0437
_diffrn_reflns_limit_h_max 15
_diffrn_reflns_limit_h_min -15
_diffrn_reflns_limit_k_max 18
_diffrn_reflns_limit_k_min -18
_diffrn_reflns_limit_l_max 15
_diffrn_reflns_limit_l_min -15
_diffrn_reflns_number 16820
_diffrn_reflns_theta_full 27.50
_diffrn_reflns_theta_max 27.50
_diffrn_reflns_theta_min 2.27
_diffrn_standards_number 0
_exptl_absorpt_coefficient_mu 8.794
_exptl_absorpt_correction_T_max 0.6675
_exptl_absorpt_correction_T_min 0.4446
_exptl_absorpt_correction_type multi-scan
_exptl_absorpt_process_details '(SADABS; Bruker, 1997)'
_exptl_crystal_colour colourless
_exptl_crystal_density_diffrn 2.019
_exptl_crystal_density_method 'not measured'
_exptl_crystal_description block
_exptl_crystal_F_000 1120
_exptl_crystal_size_max 0.11
_exptl_crystal_size_mid 0.07
_exptl_crystal_size_min 0.05
_refine_diff_density_max 0.727
_refine_diff_density_min -0.848
_refine_ls_extinction_method none
_refine_ls_goodness_of_fit_ref 1.031
_refine_ls_hydrogen_treatment constr
_refine_ls_matrix_type full
_refine_ls_number_parameters 263
_refine_ls_number_reflns 4417
_refine_ls_number_restraints 18
_refine_ls_restrained_S_all 1.037
_refine_ls_R_factor_all 0.0470
_refine_ls_R_factor_gt 0.0287
_refine_ls_shift/su_max 0.001
_refine_ls_shift/su_mean 0.000
_refine_ls_structure_factor_coef Fsqd
_refine_ls_weighting_details 'calc w=1/[\s^2^(Fo^2^)+(0.0213P)^2^] where P=(Fo^2^+2Fc^2^)/3'
_refine_ls_weighting_scheme calc
_refine_ls_wR_factor_gt 0.0519
_refine_ls_wR_factor_ref 0.0571
_reflns_number_gt 3343
_reflns_number_total 4417
_reflns_threshold_expression I>2\s(I)
_cod_data_source_file sj2634.cif
_cod_data_source_block I
_cod_depositor_comments
;
The following automatic conversions were performed:
'_symmetry_cell_setting' value 'Monoclinic' changed to 'monoclinic'
according to '/home/saulius/struct/CIF-dictionaries/cif_core.dic'
dictionary named 'cif_core.dic' version 2.4.1 from 2010-06-29.

Automatic conversion script
Id: cif_fix_enum 1527 2010-12-29 10:47:43Z saulius 

The following automatic conversions were performed:

'_symmetry_cell_setting' value 'Monoclinic' changed to 'monoclinic'
according to /home/saulius/struct/CIF-dictionaries/cif_core.dic
dictionary named 'cif_core.dic' version 2.4.1 from 2010-06-29.

Automatic conversion script
Id: cif_fix_values 1715 2011-07-08 13:25:40Z adriana 
;
_cod_original_sg_symbol_H-M 'P 21/n'
_cod_database_code 2222880
_cod_database_fobs_code 2222880

loop_
_symmetry_equiv_pos_as_xyz
'x, y, z'
'-x+1/2, y+1/2, -z+1/2'
'-x, -y, -z'
'x-1/2, -y-1/2, z-1/2'

loop_
_atom_site_type_symbol
_atom_site_label
_atom_site_fract_x
_atom_site_fract_y
_atom_site_fract_z
_atom_site_U_iso_or_equiv
_atom_site_adp_type
_atom_site_calc_flag
_atom_site_refinement_flags
_atom_site_occupancy
_atom_site_disorder_assembly
_atom_site_disorder_group
Pb Pb1 0.173727(14) 0.043850(12) 0.498903(14) 0.03372(6) Uani d . 1 . .
N N1 0.2720(3) -0.0825(3) 0.3883(3) 0.0359(9) Uani d . 1 . .
N N2 0.3507(3) 0.1041(3) 0.4296(3) 0.0311(8) Uani d . 1 . .
O O1 -0.0112(3) -0.0419(2) 0.3725(3) 0.0457(8) Uani d . 1 . .
O O2 0.0805(3) 0.0648(2) 0.2958(3) 0.0423(8) Uani d . 1 . .
O O3 0.0861(3) 0.2009(2) 0.4678(3) 0.0518(7) Uani d U 1 . .
O O4 0.2321(3) 0.2249(2) 0.6272(3) 0.0544(8) Uani d U 1 . .
O O5 0.3305(3) 0.3221(3) 0.8466(3) 0.0727(12) Uani d . 1 . .
H H1W 0.3119 0.2922 0.7852 0.109 Uiso d R 1 . .
H H2W 0.4037 0.3247 0.8745 0.109 Uiso d R 1 . .
C C1 -0.0917(4) -0.0099(3) 0.1737(4) 0.0316(10) Uani d . 1 . .
C C2 -0.0902(4) 0.0467(4) 0.0825(4) 0.0496(13) Uani d . 1 . .
H H2 -0.0340 0.0953 0.0923 0.059 Uiso calc R 1 . .
C C3 -0.1716(5) 0.0322(4) -0.0240(4) 0.0610(16) Uani d . 1 . .
H H3 -0.1702 0.0710 -0.0852 0.073 Uiso calc R 1 . .
C C4 -0.2551(5) -0.0405(4) -0.0383(5) 0.0591(15) Uani d . 1 . .
H H4 -0.3101 -0.0508 -0.1094 0.071 Uiso calc R 1 . .
C C5 -0.2564(4) -0.0974(4) 0.0529(4) 0.0517(14) Uani d . 1 . .
H H5 -0.3130 -0.1457 0.0433 0.062 Uiso calc R 1 . .
C C6 -0.1751(4) -0.0836(3) 0.1580(4) 0.0408(12) Uani d . 1 . .
H H6 -0.1757 -0.1233 0.2187 0.049 Uiso calc R 1 . .
C C7 -0.0022(4) 0.0053(3) 0.2875(4) 0.0358(11) Uani d . 1 . .
C C8 0.2340(5) -0.1718(4) 0.3670(4) 0.0478(13) Uani d . 1 . .
H H8 0.1693 -0.1909 0.3903 0.057 Uiso calc R 1 . .
C C9 0.2844(5) -0.2388(4) 0.3123(4) 0.0555(15) Uani d . 1 . .
H H9 0.2538 -0.3008 0.2992 0.067 Uiso calc R 1 . .
C C10 0.3789(5) -0.2130(4) 0.2779(4) 0.0510(14) Uani d . 1 . .
H H10 0.4144 -0.2572 0.2415 0.061 Uiso calc R 1 . .
C C11 0.4235(4) -0.1176(4) 0.2979(4) 0.0408(12) Uani d . 1 . .
C C12 0.5245(5) -0.0854(4) 0.2670(4) 0.0493(14) Uani d . 1 . .
H H12 0.5628 -0.1274 0.2307 0.059 Uiso calc R 1 . .
C C13 0.5649(4) 0.0053(4) 0.2898(4) 0.0467(13) Uani d . 1 . .
H H13 0.6318 0.0242 0.2703 0.056 Uiso calc R 1 . .
C C14 0.5072(4) 0.0736(3) 0.3438(4) 0.0342(11) Uani d . 1 . .
C C15 0.5469(4) 0.1678(4) 0.3670(4) 0.0426(12) Uani d . 1 . .
H H15 0.6125 0.1896 0.3471 0.051 Uiso calc R 1 . .
C C16 0.4878(4) 0.2280(4) 0.4197(4) 0.0429(12) Uani d . 1 . .
H H16 0.5116 0.2917 0.4345 0.051 Uiso calc R 1 . .
C C17 0.3918(4) 0.1927(3) 0.4507(4) 0.0367(11) Uani d . 1 . .
H H17 0.3542 0.2338 0.4885 0.044 Uiso calc R 1 . .
C C18 0.4080(4) 0.0436(3) 0.3760(4) 0.0306(10) Uani d . 1 . .
C C19 0.3653(4) -0.0553(3) 0.3537(4) 0.0329(10) Uani d . 1 . .
C C20 0.1402(5) 0.2519(4) 0.5538(4) 0.0513(7) Uani d U 1 . .
C C21 0.0877(5) 0.3482(4) 0.5642(4) 0.0572(11) Uani d U 1 . .
H H21A 0.0272 0.3411 0.6012 0.086 Uiso calc R 1 . .
H H21B 0.0535 0.3751 0.4896 0.086 Uiso calc R 1 . .
H H21C 0.1487 0.3902 0.6084 0.086 Uiso calc R 1 . .

loop_
_atom_site_aniso_label
_atom_site_aniso_U_11
_atom_site_aniso_U_22
_atom_site_aniso_U_33
_atom_site_aniso_U_12
_atom_site_aniso_U_13
_atom_site_aniso_U_23
Pb1 0.02875(9) 0.04061(11) 0.03074(10) -0.00348(9) 0.00726(7) -0.00015(9)
N1 0.036(2) 0.031(2) 0.038(2) -0.0030(17) 0.0064(18) -0.0009(17)
N2 0.030(2) 0.033(2) 0.030(2) -0.0017(17) 0.0089(16) 0.0002(16)
O1 0.0395(19) 0.065(2) 0.0321(18) -0.0089(17) 0.0104(15) 0.0032(17)
O2 0.043(2) 0.039(2) 0.0392(19) -0.0107(15) 0.0051(16) 0.0036(15)
O3 0.0595(17) 0.0502(16) 0.0416(15) 0.0045(13) 0.0091(13) -0.0036(13)
O4 0.0521(18) 0.0559(18) 0.0500(17) 0.0017(15) 0.0074(14) 0.0008(15)
O5 0.052(2) 0.087(3) 0.085(3) -0.006(2) 0.029(2) -0.008(2)
C1 0.028(2) 0.035(2) 0.030(2) 0.004(2) 0.007(2) -0.001(2)
C2 0.046(3) 0.056(3) 0.040(3) -0.010(3) 0.004(2) 0.007(3)
C3 0.067(4) 0.073(4) 0.037(3) -0.004(3) 0.007(3) 0.010(3)
C4 0.058(4) 0.062(4) 0.041(3) 0.003(3) -0.010(3) -0.006(3)
C5 0.041(3) 0.047(3) 0.055(3) -0.005(2) -0.004(3) -0.007(3)
C6 0.039(3) 0.038(3) 0.043(3) 0.000(2) 0.009(2) 0.003(2)
C7 0.036(3) 0.038(3) 0.034(3) 0.004(2) 0.011(2) -0.004(2)
C8 0.050(3) 0.043(3) 0.045(3) -0.011(3) 0.007(3) 0.000(2)
C9 0.075(4) 0.033(3) 0.048(3) -0.002(3) 0.002(3) -0.007(3)
C10 0.071(4) 0.045(3) 0.031(3) 0.013(3) 0.007(3) -0.008(2)
C11 0.047(3) 0.046(3) 0.025(2) 0.015(2) 0.005(2) 0.002(2)
C12 0.051(3) 0.059(4) 0.040(3) 0.025(3) 0.017(3) 0.005(3)
C13 0.039(3) 0.068(4) 0.038(3) 0.018(3) 0.019(2) 0.017(3)
C14 0.024(2) 0.050(3) 0.027(2) 0.006(2) 0.0062(19) 0.013(2)
C15 0.029(3) 0.057(3) 0.039(3) -0.007(2) 0.007(2) 0.013(2)
C16 0.038(3) 0.043(3) 0.047(3) -0.012(2) 0.011(2) 0.000(2)
C17 0.034(3) 0.039(3) 0.036(3) -0.004(2) 0.009(2) -0.002(2)
C18 0.027(2) 0.034(2) 0.027(2) 0.003(2) 0.0023(18) 0.002(2)
C19 0.035(2) 0.035(3) 0.023(2) 0.007(2) -0.0002(19) 0.005(2)
C20 0.0571(16) 0.0509(16) 0.0431(15) 0.0041(13) 0.0105(13) -0.0033(12)
C21 0.062(2) 0.055(2) 0.049(2) 0.0080(19) 0.0087(18) -0.0094(18)

loop_
_atom_type_symbol
_atom_type_description
_atom_type_scat_dispersion_real
_atom_type_scat_dispersion_imag
_atom_type_scat_source
C C 0.0033 0.0016 'International Tables Vol C Tables 4.2.6.8 and 6.1.1.4'
H H 0.0000 0.0000 'International Tables Vol C Tables 4.2.6.8 and 6.1.1.4'
N N 0.0061 0.0033 'International Tables Vol C Tables 4.2.6.8 and 6.1.1.4'
O O 0.0106 0.0060 'International Tables Vol C Tables 4.2.6.8 and 6.1.1.4'
Pb Pb -3.3944 10.1111 'International Tables Vol C Tables 4.2.6.8 and 6.1.1.4'

loop_
_geom_angle_atom_site_label_1
_geom_angle_atom_site_label_2
_geom_angle_atom_site_label_3
_geom_angle_site_symmetry_1
_geom_angle_site_symmetry_3
_geom_angle
_geom_angle_publ_flag
O3 Pb1 O2 . . 71.68(11) ?
O3 Pb1 O1 . . 94.51(11) ?
O2 Pb1 O1 . . 52.41(10) ?
O3 Pb1 N2 . . 90.27(12) ?
O2 Pb1 N2 . . 77.74(11) ?
O1 Pb1 N2 . . 124.72(10) ?
O3 Pb1 N1 . . 138.24(11) ?
O2 Pb1 N1 . . 71.93(11) ?
O1 Pb1 N1 . . 78.91(11) ?
N2 Pb1 N1 . . 62.48(11) ?
O3 Pb1 C7 . . 82.19(12) ?
O2 Pb1 C7 . . 26.08(12) ?
O1 Pb1 C7 . . 26.33(11) ?
N2 Pb1 C7 . . 101.47(13) ?
N1 Pb1 C7 . . 73.94(12) ?
C8 N1 C19 . . 117.6(4) ?
C8 N1 Pb1 . . 122.9(3) ?
C19 N1 Pb1 . . 119.5(3) ?
C17 N2 C18 . . 117.6(4) ?
C17 N2 Pb1 . . 121.1(3) ?
C18 N2 Pb1 . . 121.2(3) ?
C7 O1 Pb1 . . 89.6(3) ?
C7 O2 Pb1 . . 96.1(3) ?
C20 O3 Pb1 . . 106.8(3) ?
H1W O5 H2W . . 110.9 ?
C2 C1 C6 . . 119.3(4) ?
C2 C1 C7 . . 120.2(4) ?
C6 C1 C7 . . 120.5(4) ?
C1 C2 C3 . . 120.8(5) ?
C1 C2 H2 . . 119.6 ?
C3 C2 H2 . . 119.6 ?
C4 C3 C2 . . 119.4(5) ?
C4 C3 H3 . . 120.3 ?
C2 C3 H3 . . 120.3 ?
C5 C4 C3 . . 119.7(5) ?
C5 C4 H4 . . 120.1 ?
C3 C4 H4 . . 120.1 ?
C6 C5 C4 . . 120.8(5) ?
C6 C5 H5 . . 119.6 ?
C4 C5 H5 . . 119.6 ?
C5 C6 C1 . . 119.9(5) ?
C5 C6 H6 . . 120.0 ?
C1 C6 H6 . . 120.0 ?
O2 C7 O1 . . 121.9(4) ?
O2 C7 C1 . . 118.9(4) ?
O1 C7 C1 . . 119.2(4) ?
O2 C7 Pb1 . . 57.8(2) ?
O1 C7 Pb1 . . 64.1(2) ?
C1 C7 Pb1 . . 176.6(4) ?
N1 C8 C9 . . 124.1(5) ?
N1 C8 H8 . . 118.0 ?
C9 C8 H8 . . 118.0 ?
C10 C9 C8 . . 119.2(5) ?
C10 C9 H9 . . 120.4 ?
C8 C9 H9 . . 120.4 ?
C9 C10 C11 . . 119.3(5) ?
C9 C10 H10 . . 120.3 ?
C11 C10 H10 . . 120.3 ?
C19 C11 C10 . . 116.8(5) ?
C19 C11 C12 . . 120.4(5) ?
C10 C11 C12 . . 122.8(5) ?
C13 C12 C11 . . 120.7(5) ?
C13 C12 H12 . . 119.7 ?
C11 C12 H12 . . 119.7 ?
C12 C13 C14 . . 121.8(5) ?
C12 C13 H13 . . 119.1 ?
C14 C13 H13 . . 119.1 ?
C15 C14 C18 . . 118.6(4) ?
C15 C14 C13 . . 122.6(5) ?
C18 C14 C13 . . 118.8(5) ?
C16 C15 C14 . . 119.0(4) ?
C16 C15 H15 . . 120.5 ?
C14 C15 H15 . . 120.5 ?
C15 C16 C17 . . 119.1(5) ?
C15 C16 H16 . . 120.5 ?
C17 C16 H16 . . 120.5 ?
N2 C17 C16 . . 124.0(4) ?
N2 C17 H17 . . 118.0 ?
C16 C17 H17 . . 118.0 ?
N2 C18 C14 . . 121.8(4) ?
N2 C18 C19 . . 118.5(4) ?
C14 C18 C19 . . 119.7(4) ?
N1 C19 C11 . . 123.1(4) ?
N1 C19 C18 . . 118.2(4) ?
C11 C19 C18 . . 118.7(4) ?
O4 C20 O3 . . 123.1(5) ?
O4 C20 C21 . . 120.1(5) ?
O3 C20 C21 . . 116.8(5) ?
C20 C21 H21A . . 109.5 ?
C20 C21 H21B . . 109.5 ?
H21A C21 H21B . . 109.5 ?
C20 C21 H21C . . 109.5 ?
H21A C21 H21C . . 109.5 ?
H21B C21 H21C . . 109.5 ?

loop_
_geom_bond_atom_site_label_1
_geom_bond_atom_site_label_2
_geom_bond_site_symmetry_2
_geom_bond_distance
_geom_bond_publ_flag
Pb1 O3 . 2.399(3) yes
Pb1 O2 . 2.426(3) yes
Pb1 O1 . 2.565(3) yes
Pb1 O1 3_556 2.828(3) yes
Pb1 N2 . 2.619(4) yes
Pb1 N1 . 2.688(4) yes
Pb1 C7 . 2.851(5) ?
N1 C8 . 1.320(6) ?
N1 C19 . 1.349(6) ?
N2 C17 . 1.321(5) ?
N2 C18 . 1.366(5) ?
O1 C7 . 1.264(5) ?
O2 C7 . 1.261(5) ?
O3 C20 . 1.273(6) ?
O4 C20 . 1.244(6) ?
O5 H1W . 0.8317 ?
O5 H2W . 0.8295 ?
C1 C2 . 1.375(6) ?
C1 C6 . 1.394(6) ?
C1 C7 . 1.495(6) ?
C2 C3 . 1.387(7) ?
C2 H2 . 0.9300 ?
C3 C4 . 1.387(7) ?
C3 H3 . 0.9300 ?
C4 C5 . 1.377(7) ?
C4 H4 . 0.9300 ?
C5 C6 . 1.373(6) ?
C5 H5 . 0.9300 ?
C6 H6 . 0.9300 ?
C8 C9 . 1.384(7) ?
C8 H8 . 0.9300 ?
C9 C10 . 1.355(7) ?
C9 H9 . 0.9300 ?
C10 C11 . 1.421(7) ?
C10 H10 . 0.9300 ?
C11 C19 . 1.405(6) ?
C11 C12 . 1.428(7) ?
C12 C13 . 1.348(7) ?
C12 H12 . 0.9300 ?
C13 C14 . 1.442(7) ?
C13 H13 . 0.9300 ?
C14 C15 . 1.393(6) ?
C14 C18 . 1.407(6) ?
C15 C16 . 1.370(6) ?
C15 H15 . 0.9300 ?
C16 C17 . 1.390(6) ?
C16 H16 . 0.9300 ?
C17 H17 . 0.9300 ?
C18 C19 . 1.463(6) ?
C20 C21 . 1.498(7) ?
C21 H21A . 0.9600 ?
C21 H21B . 0.9600 ?
C21 H21C . 0.9600 ?

loop_
_geom_hbond_atom_site_label_D
_geom_hbond_atom_site_label_H
_geom_hbond_atom_site_label_A
_geom_hbond_site_symmetry_A
_geom_hbond_distance_DH
_geom_hbond_distance_HA
_geom_hbond_distance_DA
_geom_hbond_angle_DHA
O5 H2W O3 4_666 0.83 2.15 2.958(5) 165.7
O5 H1W O4 . 0.83 2.11 2.928(5) 169.2

loop_
_geom_torsion_atom_site_label_1
_geom_torsion_atom_site_label_2
_geom_torsion_atom_site_label_3
_geom_torsion_atom_site_label_4
_geom_torsion_site_symmetry_1
_geom_torsion_site_symmetry_2
_geom_torsion_site_symmetry_3
_geom_torsion_site_symmetry_4
_geom_torsion
_geom_torsion_publ_flag
O3 Pb1 N1 C8 . . . . -124.4(3) ?
O2 Pb1 N1 C8 . . . . -93.9(4) ?
O1 Pb1 N1 C8 . . . . -40.1(3) ?
N2 Pb1 N1 C8 . . . . -179.2(4) ?
C7 Pb1 N1 C8 . . . . -66.7(4) ?
O3 Pb1 N1 C19 . . . . 56.5(4) ?
O2 Pb1 N1 C19 . . . . 87.0(3) ?
O1 Pb1 N1 C19 . . . . 140.8(3) ?
N2 Pb1 N1 C19 . . . . 1.7(3) ?
C7 Pb1 N1 C19 . . . . 114.2(3) ?
O3 Pb1 N2 C17 . . . . 34.5(3) ?
O2 Pb1 N2 C17 . . . . 105.7(3) ?
O1 Pb1 N2 C17 . . . . 130.2(3) ?
N1 Pb1 N2 C17 . . . . -178.5(3) ?
C7 Pb1 N2 C17 . . . . 116.6(3) ?
O3 Pb1 N2 C18 . . . . -149.1(3) ?
O2 Pb1 N2 C18 . . . . -77.9(3) ?
O1 Pb1 N2 C18 . . . . -53.4(3) ?
N1 Pb1 N2 C18 . . . . -2.1(3) ?
C7 Pb1 N2 C18 . . . . -67.0(3) ?
O3 Pb1 O1 C7 . . . . 62.2(3) ?
O2 Pb1 O1 C7 . . . . -0.5(3) ?
N2 Pb1 O1 C7 . . . . -31.3(3) ?
N1 Pb1 O1 C7 . . . . -76.1(3) ?
O3 Pb1 O2 C7 . . . . -110.5(3) ?
O1 Pb1 O2 C7 . . . . 0.5(3) ?
N2 Pb1 O2 C7 . . . . 155.0(3) ?
N1 Pb1 O2 C7 . . . . 90.3(3) ?
O2 Pb1 O3 C20 . . . . -157.3(4) ?
O1 Pb1 O3 C20 . . . . 154.8(3) ?
N2 Pb1 O3 C20 . . . . -80.3(3) ?
N1 Pb1 O3 C20 . . . . -126.8(3) ?
C7 Pb1 O3 C20 . . . . 178.1(4) ?
C6 C1 C2 C3 . . . . 1.0(8) ?
C7 C1 C2 C3 . . . . 178.9(5) ?
C1 C2 C3 C4 . . . . -0.2(9) ?
C2 C3 C4 C5 . . . . 0.0(9) ?
C3 C4 C5 C6 . . . . -0.6(9) ?
C4 C5 C6 C1 . . . . 1.4(8) ?
C2 C1 C6 C5 . . . . -1.6(7) ?
C7 C1 C6 C5 . . . . -179.5(4) ?
Pb1 O2 C7 O1 . . . . -1.0(5) ?
Pb1 O2 C7 C1 . . . . 179.3(4) ?
Pb1 O1 C7 O2 . . . . 0.9(5) ?
Pb1 O1 C7 C1 . . . . -179.4(4) ?
C2 C1 C7 O2 . . . . -6.3(7) ?
C6 C1 C7 O2 . . . . 171.7(4) ?
C2 C1 C7 O1 . . . . 174.0(4) ?
C6 C1 C7 O1 . . . . -8.0(7) ?
O3 Pb1 C7 O2 . . . . 63.8(3) ?
O1 Pb1 C7 O2 . . . . -179.1(5) ?
N2 Pb1 C7 O2 . . . . -24.9(3) ?
N1 Pb1 C7 O2 . . . . -81.6(3) ?
O3 Pb1 C7 O1 . . . . -117.1(3) ?
O2 Pb1 C7 O1 . . . . 179.1(5) ?
N2 Pb1 C7 O1 . . . . 154.2(3) ?
N1 Pb1 C7 O1 . . . . 97.5(3) ?
C19 N1 C8 C9 . . . . 0.4(7) ?
Pb1 N1 C8 C9 . . . . -178.7(4) ?
N1 C8 C9 C10 . . . . 0.2(8) ?
C8 C9 C10 C11 . . . . -0.5(7) ?
C9 C10 C11 C19 . . . . 0.2(7) ?
C9 C10 C11 C12 . . . . 178.4(5) ?
C19 C11 C12 C13 . . . . -0.6(7) ?
C10 C11 C12 C13 . . . . -178.6(4) ?
C11 C12 C13 C14 . . . . -1.3(7) ?
C12 C13 C14 C15 . . . . -179.3(4) ?
C12 C13 C14 C18 . . . . 1.7(7) ?
C18 C14 C15 C16 . . . . -0.3(6) ?
C13 C14 C15 C16 . . . . -179.3(4) ?
C14 C15 C16 C17 . . . . 1.5(7) ?
C18 N2 C17 C16 . . . . 1.3(6) ?
Pb1 N2 C17 C16 . . . . 177.8(3) ?
C15 C16 C17 N2 . . . . -2.0(7) ?
C17 N2 C18 C14 . . . . -0.1(6) ?
Pb1 N2 C18 C14 . . . . -176.5(3) ?
C17 N2 C18 C19 . . . . 178.9(4) ?
Pb1 N2 C18 C19 . . . . 2.5(5) ?
C15 C14 C18 N2 . . . . -0.4(6) ?
C13 C14 C18 N2 . . . . 178.6(4) ?
C15 C14 C18 C19 . . . . -179.4(4) ?
C13 C14 C18 C19 . . . . -0.3(6) ?
C8 N1 C19 C11 . . . . -0.7(6) ?
Pb1 N1 C19 C11 . . . . 178.4(3) ?
C8 N1 C19 C18 . . . . 179.6(4) ?
Pb1 N1 C19 C18 . . . . -1.2(5) ?
C10 C11 C19 N1 . . . . 0.4(6) ?
C12 C11 C19 N1 . . . . -177.7(4) ?
C10 C11 C19 C18 . . . . -180.0(4) ?
C12 C11 C19 C18 . . . . 1.9(6) ?
N2 C18 C19 N1 . . . . -0.8(6) ?
C14 C18 C19 N1 . . . . 178.2(4) ?
N2 C18 C19 C11 . . . . 179.6(4) ?
C14 C18 C19 C11 . . . . -1.4(6) ?
Pb1 O3 C20 O4 . . . . 10.0(7) ?
Pb1 O3 C20 C21 . . . . -169.7(4) ?
